data_7152914
loop_
_publ_author_name
'Harris, Benjamin'
'Savage, G. Paul'
'White, Jonathan M.'

_publ_section_title
;
 Hyperconjugation involving strained carbon-carbon bonds. Application of
 the variable oxygen probe to ester and ether derivatives of
 cubylmethanol.
;
_journal_issue 19
_journal_name_full 'Organic &amp; biomolecular chemistry'
_journal_page_first 3151
_journal_page_last 3158
_journal_paper_doi 10.1039/c3ob40288f
_journal_volume 11
_journal_year 2013
_chemical_formula_sum 'C12 H14 O5 S'
_chemical_formula_weight 270.29
_chemical_name_systematic
;
?
;
_space_group_IT_number 2
_symmetry_cell_setting triclinic
_symmetry_space_group_name_Hall '-P 1'
_symmetry_space_group_name_H-M 'P -1'
_atom_sites_solution_hydrogens geom
_atom_sites_solution_primary direct
_atom_sites_solution_secondary difmap
_audit_creation_method SHELXL-97
_cell_angle_alpha 95.715(5)
_cell_angle_beta 103.005(5)
_cell_angle_gamma 104.096(5)
_cell_formula_units_Z 2
_cell_length_a 5.8663(3)
_cell_length_b 8.9585(6)
_cell_length_c 12.2036(7)
_cell_measurement_reflns_used 2866
_cell_measurement_temperature 130.0
_cell_measurement_theta_max 29.1197
_cell_measurement_theta_min 3.1577
_cell_volume 597.93(7)
_computing_cell_refinement
;
CrysAlisPro, Oxford Diffraction Ltd.,
Version 1.171.34.39 (release 18-08-2010 CrysAlis171 .NET)
(compiled Aug 18 2010,17:42:00)
;
_computing_data_collection
;
CrysAlisPro, Oxford Diffraction Ltd.,
Version 1.171.34.39 (release 18-08-2010 CrysAlis171 .NET)
(compiled Aug 18 2010,17:42:00)
;
_computing_data_reduction
;
CrysAlisPro, Oxford Diffraction Ltd.,
Version 1.171.34.39 (release 18-08-2010 CrysAlis171 .NET)
(compiled Aug 18 2010,17:42:00)
;
_computing_structure_refinement 'SHELXL-97 (Sheldrick, 1997)'
_diffrn_ambient_temperature 130.0
_diffrn_measured_fraction_theta_full 0.998
_diffrn_measured_fraction_theta_max 0.861
_diffrn_measurement_device_type 'SuperNova, Dual, Cu at zero, Atlas'
_diffrn_measurement_method '\w scans'
_diffrn_radiation_monochromator mirror
_diffrn_radiation_source 'SuperNova (Mo) X-ray Source'
_diffrn_radiation_type 'Mo K\a'
_diffrn_radiation_wavelength 0.7107
_diffrn_reflns_av_R_equivalents 0.0185
_diffrn_reflns_av_sigmaI/netI 0.0341
_diffrn_reflns_limit_h_max 6
_diffrn_reflns_limit_h_min -7
_diffrn_reflns_limit_k_max 11
_diffrn_reflns_limit_k_min -11
_diffrn_reflns_limit_l_max 16
_diffrn_reflns_limit_l_min -16
_diffrn_reflns_number 4741
_diffrn_reflns_theta_full 25.00
_diffrn_reflns_theta_max 29.18
_diffrn_reflns_theta_min 3.16
_exptl_absorpt_coefficient_mu 0.281
_exptl_absorpt_correction_T_max 1.00000
_exptl_absorpt_correction_T_min 0.68733
_exptl_absorpt_correction_type multi-scan
_exptl_absorpt_process_details
;
CrysAlisPro, Oxford Diffraction Ltd.,
Version 1.171.34.39 (release 18-08-2010 CrysAlis171 .NET)
(compiled Aug 18 2010,17:42:00)
Empirical absorption correction using spherical harmonics,
implemented in SCALE3 ABSPACK scaling algorithm.
;
_exptl_crystal_colour colourless
_exptl_crystal_density_diffrn 1.501
_exptl_crystal_density_method 'not measured'
_exptl_crystal_description block
_exptl_crystal_F_000 284
_exptl_crystal_size_max 0.6003
_exptl_crystal_size_mid 0.4715
_exptl_crystal_size_min 0.3400
_refine_diff_density_max 0.347
_refine_diff_density_min -0.342
_refine_diff_density_rms 0.054
_refine_ls_extinction_coef 0.012(3)
_refine_ls_extinction_expression Fc^*^=kFc[1+0.001xFc^2^\l^3^/sin(2\q)]^-1/4^
_refine_ls_extinction_method SHELXL
_refine_ls_goodness_of_fit_ref 1.056
_refine_ls_hydrogen_treatment mixed
_refine_ls_matrix_type full
_refine_ls_number_parameters 164
_refine_ls_number_reflns 2777
_refine_ls_number_restraints 0
_refine_ls_restrained_S_all 1.056
_refine_ls_R_factor_all 0.0447
_refine_ls_R_factor_gt 0.0372
_refine_ls_shift/su_max 0.000
_refine_ls_shift/su_mean 0.000
_refine_ls_structure_factor_coef Fsqd
_refine_ls_weighting_details 'calc w=1/[\s^2^(Fo^2^)+(0.0407P)^2^+0.2556P] where P=(Fo^2^+2Fc^2^)/3'
_refine_ls_weighting_scheme calc
_refine_ls_wR_factor_gt 0.0897
_refine_ls_wR_factor_ref 0.0957
_reflns_number_gt 2409
_reflns_number_total 2777
_reflns_threshold_expression >2sigma(I)
_cod_data_source_file c3ob40288f.txt
_cod_data_source_block shelxl11f
_cod_original_cell_volume 597.93(6)
_cod_database_code 7152914

loop_
_symmetry_equiv_pos_as_xyz
'x, y, z'
'-x, -y, -z'

loop_
_atom_site_label
_atom_site_type_symbol
_atom_site_fract_x
_atom_site_fract_y
_atom_site_fract_z
_atom_site_U_iso_or_equiv
_atom_site_adp_type
_atom_site_occupancy
_atom_site_symmetry_multiplicity
_atom_site_calc_flag
_atom_site_refinement_flags
C1 C 0.2528(3) 0.52689(18) 0.70958(13) 0.0187(3) Uani 1 1 d .
C2 C 0.0513(3) 0.60058(19) 0.73616(13) 0.0222(3) Uani 1 1 d .
H2 H -0.1040 0.5932 0.6822 0.027 Uiso 1 1 calc R
C3 C 0.0801(3) 0.53937(18) 0.85221(14) 0.0215(3) Uani 1 1 d .
H3 H -0.0542 0.4877 0.8826 0.026 Uiso 1 1 calc R
C4 C 0.2811(3) 0.69390(18) 0.91193(13) 0.0182(3) Uani 1 1 d .
C5 C 0.2492(3) 0.75499(19) 0.79440(14) 0.0242(4) Uani 1 1 d .
H5 H 0.2374 0.8599 0.7831 0.029 Uiso 1 1 calc R
C6 C 0.4522(3) 0.68194(19) 0.76859(14) 0.0263(4) Uani 1 1 d .
H6 H 0.5862 0.7337 0.7380 0.032 Uiso 1 1 calc R
C7 C 0.4818(3) 0.6207(2) 0.88462(14) 0.0251(4) Uani 1 1 d .
H7 H 0.6374 0.6278 0.9383 0.030 Uiso 1 1 calc R
C8 C 0.2824(3) 0.46586(19) 0.82614(13) 0.0221(3) Uani 1 1 d .
H8 H 0.2938 0.3608 0.8374 0.027 Uiso 1 1 calc R
C9 C 0.2327(3) 0.43408(19) 0.59848(14) 0.0223(3) Uani 1 1 d .
H9A H 0.0864 0.3475 0.5777 0.027 Uiso 1 1 calc R
H9B H 0.2256 0.4986 0.5392 0.027 Uiso 1 1 calc R
C10 C 0.3035(3) 0.79319(17) 1.02006(13) 0.0182(3) Uani 1 1 d .
C11 C 0.0973(3) 0.9170(2) 1.12923(16) 0.0312(4) Uani 1 1 d .
H11A H -0.0640 0.9241 1.1278 0.047 Uiso 1 1 calc R
H11B H 0.2004 1.0187 1.1303 0.047 Uiso 1 1 calc R
H11C H 0.1605 0.8769 1.1962 0.047 Uiso 1 1 calc R
C12 C 0.2752(3) 0.08303(19) 0.62722(14) 0.0244(4) Uani 1 1 d .
H12A H 0.1113 0.0899 0.6177 0.037 Uiso 1 1 calc R
H12B H 0.3609 0.1122 0.7064 0.037 Uiso 1 1 calc R
H12C H 0.2730 -0.0221 0.6011 0.037 Uiso 1 1 calc R
O1 O 0.4509(2) 0.37583(13) 0.61218(10) 0.0240(3) Uani 1 1 d .
O2 O 0.6652(2) 0.19850(14) 0.56233(12) 0.0341(3) Uani 1 1 d .
O3 O 0.2671(2) 0.18624(14) 0.43560(10) 0.0292(3) Uani 1 1 d .
O4 O 0.4915(2) 0.85286(15) 1.09209(10) 0.0295(3) Uani 1 1 d .
O5 O 0.0897(2) 0.81357(14) 1.02895(10) 0.0249(3) Uani 1 1 d .
S1 S 0.42131(7) 0.20866(4) 0.54821(3) 0.02094(13) Uani 1 1 d .

loop_
_atom_site_aniso_label
_atom_site_aniso_U_11
_atom_site_aniso_U_22
_atom_site_aniso_U_33
_atom_site_aniso_U_23
_atom_site_aniso_U_13
_atom_site_aniso_U_12
C1 0.0203(8) 0.0186(7) 0.0168(7) 0.0022(6) 0.0054(6) 0.0042(6)
C2 0.0220(8) 0.0260(8) 0.0175(8) -0.0003(6) 0.0002(6) 0.0106(6)
C3 0.0222(8) 0.0190(8) 0.0225(8) 0.0015(6) 0.0090(7) 0.0018(6)
C4 0.0171(7) 0.0205(7) 0.0164(7) 0.0025(6) 0.0037(6) 0.0045(6)
C5 0.0383(10) 0.0173(8) 0.0196(8) 0.0053(6) 0.0109(7) 0.0082(7)
C6 0.0274(9) 0.0225(8) 0.0251(8) -0.0035(7) 0.0138(7) -0.0039(7)
C7 0.0184(8) 0.0350(9) 0.0203(8) -0.0041(7) 0.0016(7) 0.0109(7)
C8 0.0307(9) 0.0205(8) 0.0189(8) 0.0050(6) 0.0082(7) 0.0116(7)
C9 0.0200(8) 0.0234(8) 0.0224(8) 0.0005(6) 0.0039(6) 0.0065(6)
C10 0.0189(7) 0.0178(7) 0.0188(7) 0.0041(6) 0.0054(6) 0.0057(6)
C11 0.0254(9) 0.0324(10) 0.0337(10) -0.0090(8) 0.0102(8) 0.0072(7)
C12 0.0291(9) 0.0231(8) 0.0178(8) 0.0046(6) 0.0064(7) 0.0006(7)
O1 0.0190(6) 0.0192(6) 0.0317(6) -0.0035(5) 0.0082(5) 0.0027(4)
O2 0.0245(6) 0.0276(7) 0.0517(8) -0.0015(6) 0.0173(6) 0.0063(5)
O3 0.0427(7) 0.0265(6) 0.0180(6) 0.0023(5) 0.0112(5) 0.0064(5)
O4 0.0200(6) 0.0407(7) 0.0231(6) -0.0071(5) -0.0003(5) 0.0100(5)
O5 0.0174(6) 0.0283(6) 0.0260(6) -0.0061(5) 0.0053(5) 0.0055(5)
S1 0.0222(2) 0.0183(2) 0.0229(2) 0.00098(15) 0.01082(17) 0.00299(15)

loop_
_atom_type_symbol
_atom_type_description
_atom_type_scat_dispersion_real
_atom_type_scat_dispersion_imag
_atom_type_scat_source
C C 0.0033 0.0016 'International Tables Vol C Tables 4.2.6.8 and 6.1.1.4'
H H 0.0000 0.0000 'International Tables Vol C Tables 4.2.6.8 and 6.1.1.4'
O O 0.0106 0.0060 'International Tables Vol C Tables 4.2.6.8 and 6.1.1.4'
S S 0.1246 0.1234 'International Tables Vol C Tables 4.2.6.8 and 6.1.1.4'

loop_
_geom_angle_atom_site_label_1
_geom_angle_atom_site_label_2
_geom_angle_atom_site_label_3
_geom_angle
C9 C1 C8 125.33(13)
C9 C1 C6 126.18(14)
C8 C1 C6 89.88(12)
C9 C1 C2 124.25(13)
C8 C1 C2 90.01(12)
C6 C1 C2 90.15(12)
C5 C2 C3 90.27(12)
C5 C2 C1 89.90(12)
C3 C2 C1 90.04(11)
C2 C3 C8 90.14(12)
C2 C3 C4 90.32(12)
C8 C3 C4 89.38(12)
C10 C4 C7 125.13(13)
C10 C4 C3 128.18(14)
C7 C4 C3 90.42(12)
C10 C4 C5 122.66(13)
C7 C4 C5 89.93(12)
C3 C4 C5 89.23(12)
C2 C5 C6 90.45(12)
C2 C5 C4 90.18(12)
C6 C5 C4 89.47(12)
C7 C6 C1 90.02(12)
C7 C6 C5 90.33(12)
C1 C6 C5 89.50(12)
C6 C7 C4 90.27(12)
C6 C7 C8 90.17(12)
C4 C7 C8 89.77(12)
C7 C8 C1 89.93(12)
C7 C8 C3 90.42(12)
C1 C8 C3 89.81(11)
O1 C9 C1 106.94(12)
O4 C10 O5 122.90(14)
O4 C10 C4 125.01(14)
O5 C10 C4 112.07(13)
C9 O1 S1 118.02(10)
C10 O5 C11 115.75(12)
O2 S1 O3 119.12(8)
O2 S1 O1 104.17(7)
O3 S1 O1 109.78(7)
O2 S1 C12 109.53(8)
O3 S1 C12 109.10(8)
O1 S1 C12 104.03(7)

loop_
_geom_bond_atom_site_label_1
_geom_bond_atom_site_label_2
_geom_bond_distance
C1 C9 1.483(2)
C1 C8 1.563(2)
C1 C6 1.564(2)
C1 C2 1.565(2)
C2 C5 1.555(2)
C2 C3 1.558(2)
C3 C8 1.566(2)
C3 C4 1.567(2)
C4 C10 1.477(2)
C4 C7 1.561(2)
C4 C5 1.574(2)
C5 C6 1.566(2)
C6 C7 1.558(2)
C7 C8 1.562(2)
C9 O1 1.4782(18)
C10 O4 1.2073(19)
C10 O5 1.3372(18)
C11 O5 1.445(2)
C12 S1 1.7464(17)
O1 S1 1.5691(11)
O2 S1 1.4286(12)
O3 S1 1.4298(12)

loop_
_geom_torsion_atom_site_label_1
_geom_torsion_atom_site_label_2
_geom_torsion_atom_site_label_3
_geom_torsion_atom_site_label_4
_geom_torsion
C9 C1 C2 C5 -135.50(16)
C8 C1 C2 C5 90.10(12)
C6 C1 C2 C5 0.22(12)
C9 C1 C2 C3 134.24(16)
C8 C1 C2 C3 -0.16(12)
C6 C1 C2 C3 -90.04(12)
C5 C2 C3 C8 -89.74(12)
C1 C2 C3 C8 0.16(12)
C5 C2 C3 C4 -0.35(12)
C1 C2 C3 C4 89.55(12)
C2 C3 C4 C10 132.89(15)
C8 C3 C4 C10 -136.98(15)
C2 C3 C4 C7 -89.58(12)
C8 C3 C4 C7 0.56(12)
C2 C3 C4 C5 0.35(12)
C8 C3 C4 C5 90.48(12)
C3 C2 C5 C6 89.82(12)
C1 C2 C5 C6 -0.22(12)
C3 C2 C5 C4 0.35(12)
C1 C2 C5 C4 -89.69(12)
C10 C4 C5 C2 -136.87(15)
C7 C4 C5 C2 90.07(12)
C3 C4 C5 C2 -0.35(12)
C10 C4 C5 C6 132.68(15)
C7 C4 C5 C6 -0.37(12)
C3 C4 C5 C6 -90.79(12)
C9 C1 C6 C7 -135.54(15)
C8 C1 C6 C7 0.10(12)
C2 C1 C6 C7 90.11(12)
C9 C1 C6 C5 134.14(15)
C8 C1 C6 C5 -90.22(12)
C2 C1 C6 C5 -0.22(12)
C2 C5 C6 C7 -89.80(12)
C4 C5 C6 C7 0.37(12)
C2 C5 C6 C1 0.22(12)
C4 C5 C6 C1 90.39(12)
C1 C6 C7 C4 -89.88(12)
C5 C6 C7 C4 -0.38(12)
C1 C6 C7 C8 -0.10(12)
C5 C6 C7 C8 89.40(12)
C10 C4 C7 C6 -130.85(16)
C3 C4 C7 C6 89.61(12)
C5 C4 C7 C6 0.37(12)
C10 C4 C7 C8 138.98(15)
C3 C4 C7 C8 -0.56(12)
C5 C4 C7 C8 -89.79(12)
C6 C7 C8 C1 0.10(12)
C4 C7 C8 C1 90.37(12)
C6 C7 C8 C3 -89.71(12)
C4 C7 C8 C3 0.56(12)
C9 C1 C8 C7 136.13(15)
C6 C1 C8 C7 -0.10(12)
C2 C1 C8 C7 -90.25(12)
C9 C1 C8 C3 -133.46(15)
C6 C1 C8 C3 90.31(12)
C2 C1 C8 C3 0.16(12)
C2 C3 C8 C7 89.76(12)
C4 C3 C8 C7 -0.56(12)
C2 C3 C8 C1 -0.16(12)
C4 C3 C8 C1 -90.48(12)
C8 C1 C9 O1 -56.5(2)
C6 C1 C9 O1 64.48(19)
C2 C1 C9 O1 -175.40(13)
C7 C4 C10 O4 14.0(3)
C3 C4 C10 O4 138.40(17)
C5 C4 C10 O4 -102.67(19)
C7 C4 C10 O5 -167.45(14)
C3 C4 C10 O5 -43.1(2)
C5 C4 C10 O5 75.86(19)
C1 C9 O1 S1 143.86(11)
O4 C10 O5 C11 2.1(2)
C4 C10 O5 C11 -176.44(14)
C9 O1 S1 O2 170.40(12)
C9 O1 S1 O3 41.78(13)
C9 O1 S1 C12 -74.85(13)
